data_1547214
loop_
_publ_author_name
'Gustavo Portalone'

_publ_section_title
;
 Solid-phase molecular recognition of cytosine based on proton-transfer
 reaction. Part II. supramolecular architecture in the cocrystals of
 cytosine and its 5-Fluoroderivative with 5-Nitrouracil
;
_journal_name_full 'Chemistry Central Journal'
_journal_page_first 51
_journal_paper_doi 10.1186/1752-153X-5-51
_journal_volume 5
_journal_year 2011
_chemical_formula_moiety 'C4 H3 N3 O4, C4 H4 F N3 O, 2(H2 O)'
_chemical_formula_sum 'C8 H11 F N6 O7'
_chemical_formula_weight 322.23
_space_group_IT_number 9
_symmetry_cell_setting monoclinic
_symmetry_space_group_name_Hall 'C -2yc'
_symmetry_space_group_name_H-M 'C 1 c 1'
_atom_sites_solution_hydrogens geom
_atom_sites_solution_primary direct
_atom_sites_solution_secondary difmap
_cell_angle_alpha 90.00
_cell_angle_beta 111.293(6)
_cell_angle_gamma 90.00
_cell_formula_units_Z 4
_cell_length_a 10.2066(6)
_cell_length_b 28.2758(11)
_cell_length_c 4.7187(3)
_cell_measurement_reflns_used 15120
_cell_measurement_temperature 298(2)
_cell_measurement_theta_max 32.4578
_cell_measurement_theta_min 2.8615
_cell_volume 1268.85(13)
_computing_cell_refinement 'CrysAlis RED (Oxford Diffraction, 2006)'
_computing_data_collection 'CrysAlis CCD (Oxford Diffraction, 2006)'
_computing_data_reduction 'CrysAlis RED '
_computing_molecular_graphics 'WinGX (Farrugia, 1997)'
_computing_publication_material 'WinGX (Farrugia, 1999)'
_computing_structure_refinement 'SHELXL-97 (Sheldrick, 2008)'
_computing_structure_solution 'SIR97 (Altomare et al., 1999)'
_diffrn_ambient_temperature 298(2)
_diffrn_detector_area_resol_mean 16.0696
_diffrn_measured_fraction_theta_full 0.996
_diffrn_measured_fraction_theta_max 0.996
_diffrn_measurement_device_type 'Oxford Diffraction Xcalibur S CCD'
_diffrn_measurement_method '\w and \f'
_diffrn_radiation_monochromator graphite
_diffrn_radiation_source 'Enhance (Mo) X-ray Source'
_diffrn_radiation_type MoK\a
_diffrn_radiation_wavelength 0.71069
_diffrn_reflns_av_R_equivalents 0.0496
_diffrn_reflns_av_sigmaI/netI 0.0164
_diffrn_reflns_limit_h_max 12
_diffrn_reflns_limit_h_min -12
_diffrn_reflns_limit_k_max 34
_diffrn_reflns_limit_k_min -34
_diffrn_reflns_limit_l_max 5
_diffrn_reflns_limit_l_min -5
_diffrn_reflns_number 39739
_diffrn_reflns_theta_full 25.95
_diffrn_reflns_theta_max 25.95
_diffrn_reflns_theta_min 2.88
_exptl_absorpt_coefficient_mu 0.156
_exptl_absorpt_correction_T_max 0.9953
_exptl_absorpt_correction_T_min 0.9770
_exptl_absorpt_correction_type multi-scan
_exptl_absorpt_process_details
;
CrysAlis RED, Oxford Diffraction Ltd.,
Version 1.171.32.29 (release 10-06-2008 CrysAlis171 .NET)
(compiled Jun 10 2008,16:49:55)
Empirical absorption correction using spherical harmonics,
implemented in SCALE3 ABSPACK scaling algorithm.
;
_exptl_crystal_colour colourless
_exptl_crystal_density_diffrn 1.687
_exptl_crystal_density_method 'not measured'
_exptl_crystal_description tablets
_exptl_crystal_F_000 664
_exptl_crystal_size_max 0.15
_exptl_crystal_size_mid 0.12
_exptl_crystal_size_min 0.03
_refine_diff_density_max 0.254
_refine_diff_density_min -0.279
_refine_diff_density_rms 0.059
_refine_ls_extinction_method none
_refine_ls_goodness_of_fit_ref 1.473
_refine_ls_hydrogen_treatment mixed
_refine_ls_matrix_type full
_refine_ls_number_parameters 229
_refine_ls_number_reflns 1246
_refine_ls_number_restraints 6
_refine_ls_restrained_S_all 1.469
_refine_ls_R_factor_all 0.0680
_refine_ls_R_factor_gt 0.0670
_refine_ls_shift/su_max 0.000
_refine_ls_shift/su_mean 0.000
_refine_ls_structure_factor_coef Fsqd
_refine_ls_weighting_details 'calc w=1/[\s^2^(Fo^2^)+(0.0550P)^2^+1.9472P] where P=(Fo^2^+2Fc^2^)/3'
_refine_ls_weighting_scheme calc
_refine_ls_wR_factor_gt 0.1533
_refine_ls_wR_factor_ref 0.1535
_reflns_number_gt 1230
_reflns_number_total 1246
_reflns_threshold_expression I>2\s(I)
_cod_data_source_file 13065_2011_315_MOESM2_ESM.CIF
_cod_data_source_block 1
_cod_original_cell_volume 1268.85(12)
_cod_original_sg_symbol_H-M 'C c'
_cod_database_code 1547214

loop_
_symmetry_equiv_pos_as_xyz
'x, y, z'
'x, -y, z+1/2'
'x+1/2, y+1/2, z'
'x+1/2, -y+1/2, z+1/2'

loop_
_atom_site_label
_atom_site_type_symbol
_atom_site_fract_x
_atom_site_fract_y
_atom_site_fract_z
_atom_site_U_iso_or_equiv
_atom_site_adp_type
_atom_site_occupancy
_atom_site_symmetry_multiplicity
_atom_site_calc_flag
_atom_site_refinement_flags
_atom_site_disorder_assembly
_atom_site_disorder_group
O2 O 0.7894(5) 0.12201(15) -0.0831(10) 0.0398(12) Uani 1 1 d . . .
O3 O 0.7238(6) 0.27922(16) -0.1788(12) 0.0478(13) Uani 1 1 d . . .
O4 O 0.9641(7) 0.09270(18) 0.4757(13) 0.067(2) Uani 1 1 d . . .
O5 O 1.0744(6) 0.14487(19) 0.8006(11) 0.0554(15) Uani 1 1 d . . .
N4 N 0.9907(6) 0.13346(18) 0.5514(13) 0.0380(14) Uani 1 1 d . . .
C7 C 0.9180(6) 0.1703(2) 0.3469(13) 0.0239(12) Uani 1 1 d . . .
C8 C 0.8221(7) 0.1604(2) 0.0404(14) 0.0320(15) Uani 1 1 d . . .
N9 N 0.7619(6) 0.2003(2) -0.1181(13) 0.0326(12) Uani 1 1 d . . .
H9 H 0.698(8) 0.195(2) -0.298(17) 0.032(19) Uiso 1 1 d . . .
C10 C 0.7836(7) 0.2465(2) -0.0235(14) 0.0343(15) Uani 1 1 d . . .
N11 N 0.8819(6) 0.25206(19) 0.2668(13) 0.0339(13) Uani 1 1 d . . .
H11 H 0.885(6) 0.286(2) 0.330(13) 0.011(13) Uiso 1 1 d . . .
C12 C 0.9443(7) 0.2163(2) 0.4415(14) 0.0312(14) Uani 1 1 d . . .
H12 H 1.0085 0.2224 0.6359 0.037 Uiso 1 1 calc R . .
F1 F 0.9194(5) 0.46974(14) 0.1992(10) 0.0604(14) Uani 1 1 d . . .
O1 O 1.0709(6) 0.31008(15) 0.8217(11) 0.0468(13) Uani 1 1 d . . .
N2 N 0.7987(7) 0.3853(2) -0.0405(14) 0.0387(14) Uani 1 1 d . . .
H2A H 0.779(9) 0.357(3) -0.12(2) 0.046 Uiso 1 1 d . . .
H2B H 0.778(10) 0.406(3) -0.13(2) 0.046 Uiso 1 1 d . . .
N1 N 1.0906(6) 0.38961(17) 0.8052(13) 0.0340(13) Uani 1 1 d . . .
H1 H 1.145(7) 0.3882(19) 0.994(16) 0.016(15) Uiso 1 1 d . . .
C2 C 1.0327(7) 0.3479(2) 0.6772(16) 0.0317(14) Uani 1 1 d . . .
N3 N 0.9340(6) 0.34705(17) 0.3971(12) 0.0352(13) Uani 1 1 d . . .
C4 C 0.8938(6) 0.3871(2) 0.2358(14) 0.0286(13) Uani 1 1 d . . .
C5 C 0.9590(8) 0.4302(2) 0.3682(16) 0.0381(16) Uani 1 1 d . . .
C6 C 1.0545(7) 0.4308(2) 0.6458(15) 0.0341(15) Uani 1 1 d . . .
H6 H 1.0969 0.4591 0.7321 0.041 Uiso 1 1 calc R . .
O6W O 0.8316(10) 0.02405(19) -0.0733(15) 0.080(2) Uani 1 1 d D . .
H6A H 0.830(15) 0.0553(10) -0.05(3) 0.120 Uiso 1 1 d D . .
H6B H 0.801(16) 0.012(5) 0.06(3) 0.120 Uiso 1 1 d D . .
O7W O 0.6631(7) 0.4691(3) -0.4062(16) 0.0726(19) Uani 1 1 d D . .
H7A H 0.673(15) 0.484(4) -0.56(2) 0.109 Uiso 1 1 d D . .
H7B H 0.575(5) 0.470(4) -0.42(3) 0.109 Uiso 1 1 d D . .

loop_
_atom_site_aniso_label
_atom_site_aniso_U_11
_atom_site_aniso_U_22
_atom_site_aniso_U_33
_atom_site_aniso_U_23
_atom_site_aniso_U_13
_atom_site_aniso_U_12
O2 0.055(3) 0.025(2) 0.025(2) -0.0011(18) -0.002(2) -0.001(2)
O3 0.058(3) 0.029(2) 0.041(3) 0.001(2) -0.001(2) 0.001(2)
O4 0.091(5) 0.037(3) 0.043(3) 0.002(2) -0.010(3) 0.004(3)
O5 0.061(3) 0.052(3) 0.029(3) 0.003(2) -0.013(3) 0.005(3)
N4 0.038(3) 0.034(3) 0.032(3) 0.002(2) 0.000(3) 0.002(2)
C7 0.021(3) 0.032(3) 0.024(3) -0.002(2) 0.015(2) 0.001(2)
C8 0.039(4) 0.026(3) 0.024(3) -0.001(2) 0.003(3) -0.003(3)
N9 0.037(3) 0.030(3) 0.018(3) -0.002(2) -0.004(2) -0.002(2)
C10 0.039(4) 0.030(3) 0.026(4) 0.010(3) 0.002(3) 0.005(3)
N11 0.037(3) 0.024(3) 0.036(3) -0.004(2) 0.008(2) -0.002(2)
C12 0.033(3) 0.037(3) 0.024(3) -0.008(3) 0.011(3) -0.009(3)
F1 0.082(3) 0.029(2) 0.044(3) 0.0079(17) -0.008(2) -0.005(2)
O1 0.058(3) 0.029(2) 0.034(3) -0.0001(19) -0.006(2) 0.005(2)
N2 0.045(3) 0.031(3) 0.028(3) 0.000(2) -0.001(3) -0.004(3)
N1 0.035(3) 0.030(3) 0.026(3) 0.000(2) -0.002(2) 0.001(2)
C2 0.027(3) 0.035(4) 0.031(3) -0.004(3) 0.007(3) -0.003(3)
N3 0.042(3) 0.022(2) 0.027(3) -0.007(2) -0.005(2) -0.001(2)
C4 0.027(3) 0.034(3) 0.027(3) -0.005(3) 0.012(3) -0.001(2)
C5 0.047(4) 0.024(3) 0.037(4) 0.004(3) 0.008(3) -0.002(3)
C6 0.032(3) 0.030(3) 0.035(4) -0.007(3) 0.007(3) -0.005(2)
O6W 0.161(8) 0.033(3) 0.047(4) 0.003(3) 0.040(4) 0.013(4)
O7W 0.057(4) 0.082(4) 0.058(4) 0.019(3) -0.004(3) -0.004(3)

loop_
_atom_type_symbol
_atom_type_description
_atom_type_scat_dispersion_real
_atom_type_scat_dispersion_imag
_atom_type_scat_source
C C 0.0033 0.0016 'International Tables Vol C Tables 4.2.6.8 and 6.1.1.4'
H H 0.0000 0.0000 'International Tables Vol C Tables 4.2.6.8 and 6.1.1.4'
N N 0.0061 0.0033 'International Tables Vol C Tables 4.2.6.8 and 6.1.1.4'
O O 0.0106 0.0060 'International Tables Vol C Tables 4.2.6.8 and 6.1.1.4'
F F 0.0171 0.0103 'International Tables Vol C Tables 4.2.6.8 and 6.1.1.4'

loop_
_geom_angle_atom_site_label_1
_geom_angle_atom_site_label_2
_geom_angle_atom_site_label_3
_geom_angle
_geom_angle_site_symmetry_1
_geom_angle_site_symmetry_3
O4 N4 O5 122.7(5) . .
O4 N4 C7 119.3(5) . .
O5 N4 C7 117.9(5) . .
C12 C7 N4 118.6(5) . .
C12 C7 C8 119.3(6) . .
N4 C7 C8 122.1(5) . .
O2 C8 N9 118.8(6) . .
O2 C8 C7 128.0(6) . .
N9 C8 C7 113.2(5) . .
C8 N9 C10 128.2(6) . .
C8 N9 H9 115(5) . .
C10 N9 H9 117(5) . .
O3 C10 N9 123.3(6) . .
O3 C10 N11 122.8(6) . .
N9 C10 N11 113.9(5) . .
C12 N11 C10 123.1(5) . .
C12 N11 H11 126(3) . .
C10 N11 H11 110(3) . .
N11 C12 C7 122.2(6) . .
N11 C12 H12 118.9 . .
C7 C12 H12 118.9 . .
C4 N2 H2A 116(6) . .
C4 N2 H2B 120(8) . .
H2A N2 H2B 122(10) . .
C2 N1 C6 120.6(6) . .
C2 N1 H1 116(4) . .
C6 N1 H1 124(4) . .
O1 C2 N3 119.7(6) . .
O1 C2 N1 120.0(6) . .
N3 C2 N1 120.3(6) . .
C2 N3 C4 120.6(5) . .
N2 C4 N3 119.5(5) . .
N2 C4 C5 122.0(6) . .
N3 C4 C5 118.5(6) . .
C6 C5 F1 122.2(6) . .
C6 C5 C4 120.4(6) . .
F1 C5 C4 117.4(6) . .
C5 C6 N1 119.5(6) . .
C5 C6 H6 120.2 . .
N1 C6 H6 120.2 . .
H6A O6W H6B 106(10) . .
H7A O7W H7B 111(10) . .

loop_
_geom_bond_atom_site_label_1
_geom_bond_atom_site_label_2
_geom_bond_distance
_geom_bond_site_symmetry_2
O2 C8 1.221(8) .
O3 C10 1.201(8) .
O4 N4 1.208(7) .
O5 N4 1.219(7) .
N4 C7 1.430(8) .
C7 C12 1.371(8) .
C7 C8 1.448(8) .
C8 N9 1.369(8) .
N9 C10 1.371(9) .
N9 H9 0.88(8) .
C10 N11 1.382(9) .
N11 C12 1.314(9) .
N11 H11 1.00(6) .
C12 H12 0.9300 .
F1 C5 1.347(7) .
O1 C2 1.252(8) .
N2 C4 1.314(9) .
N2 H2A 0.87(8) .
N2 H2B 0.71(9) .
N1 C2 1.358(8) .
N1 C6 1.362(8) .
N1 H1 0.86(7) .
C2 N3 1.340(9) .
N3 C4 1.343(8) .
C4 C5 1.421(9) .
C5 C6 1.319(9) .
C6 H6 0.9300 .
O6W H6A 0.89(2) .
O6W H6B 0.89(2) .
O7W H7A 0.89(2) .
O7W H7B 0.88(2) .

loop_
_geom_hbond_atom_site_label_D
_geom_hbond_atom_site_label_H
_geom_hbond_atom_site_label_A
_geom_hbond_distance_DH
_geom_hbond_distance_HA
_geom_hbond_distance_DA
_geom_hbond_angle_DHA
_geom_hbond_site_symmetry_A
N11 H11 N3 1.00(6) 1.80(6) 2.763(7) 162(5) .
N9 H9 O1 0.88(8) 1.80(8) 2.670(7) 174(7) 4_453
N2 H2A O3 0.87(8) 2.27(8) 3.104(7) 161(8) .
N2 H2B O7W 0.71(9) 2.27(9) 2.964(9) 167(10) .
N1 H1 O2 0.86(7) 2.03(7) 2.881(7) 171(5) 4_556
O6W H6A O2 0.89(2) 1.93(4) 2.801(7) 167(14) .
O6W H6B O6W 0.89(2) 1.92(8) 2.723(5) 151(14) 2
O7W H7A O7W 0.89(2) 2.07(4) 2.935(9) 164(12) 2_564
O7W H7B O6W 0.88(2) 2.33(4) 3.189(12) 166(12) 4_454

loop_
_geom_torsion_atom_site_label_1
_geom_torsion_atom_site_label_2
_geom_torsion_atom_site_label_3
_geom_torsion_atom_site_label_4
_geom_torsion
_geom_torsion_site_symmetry_1
_geom_torsion_site_symmetry_2
_geom_torsion_site_symmetry_3
_geom_torsion_site_symmetry_4
O4 N4 C7 C12 176.9(6) . . . .
O5 N4 C7 C12 -0.8(8) . . . .
O4 N4 C7 C8 -5.6(9) . . . .
O5 N4 C7 C8 176.7(6) . . . .
C12 C7 C8 O2 178.1(7) . . . .
N4 C7 C8 O2 0.6(10) . . . .
C12 C7 C8 N9 -3.2(8) . . . .
N4 C7 C8 N9 179.3(6) . . . .
O2 C8 N9 C10 -179.9(7) . . . .
C7 C8 N9 C10 1.3(10) . . . .
C8 N9 C10 O3 -178.9(7) . . . .
C8 N9 C10 N11 1.6(10) . . . .
O3 C10 N11 C12 177.7(7) . . . .
N9 C10 N11 C12 -2.8(9) . . . .
C10 N11 C12 C7 0.9(9) . . . .
N4 C7 C12 N11 179.9(6) . . . .
C8 C7 C12 N11 2.3(9) . . . .
C6 N1 C2 O1 177.2(6) . . . .
C6 N1 C2 N3 -3.3(10) . . . .
O1 C2 N3 C4 -178.5(7) . . . .
N1 C2 N3 C4 1.9(10) . . . .
C2 N3 C4 N2 178.7(7) . . . .
C2 N3 C4 C5 0.4(10) . . . .
N2 C4 C5 C6 -179.7(7) . . . .
N3 C4 C5 C6 -1.5(10) . . . .
N2 C4 C5 F1 0.2(11) . . . .
N3 C4 C5 F1 178.4(6) . . . .
F1 C5 C6 N1 -179.7(7) . . . .
C4 C5 C6 N1 0.1(10) . . . .
C2 N1 C6 C5 2.2(10) . . . .
